data_4134548
loop_
_publ_author_name
'Stevens, Hendrik'
'Duan, Peng-Cheng'
'Dechert, Sebastian'
'Meyer, Franc'

_publ_section_title
;
 Competing H2 versus Intramolecular C-H Activation at a Dinuclear Nickel
 Complex via Metal-Metal Cooperative Oxidative Addition.
;
_journal_name_full 'Journal of the American Chemical Society'
_journal_paper_doi 10.1021/jacs.0c00758
_journal_year 2020
_chemical_formula_moiety 'C64 H63 K N6 Ni2 O2.50, C4 H8 O'
_chemical_formula_sum 'C68 H71 K N6 Ni2 O3.5'
_chemical_formula_weight 1184.82
_space_group_crystal_system monoclinic
_space_group_IT_number 15
_space_group_name_Hall '-C 2yc'
_space_group_name_H-M_alt 'C 1 2/c 1'
_atom_sites_solution_hydrogens geom
_audit_creation_method SHELXL-2018/3
_cell_angle_alpha 90
_cell_angle_beta 95.1870(10)
_cell_angle_gamma 90
_cell_formula_units_Z 8
_cell_length_a 30.8579(5)
_cell_length_b 14.7943(3)
_cell_length_c 25.3281(4)
_cell_measurement_reflns_used 71528
_cell_measurement_temperature 133(2)
_cell_measurement_theta_max 25.782
_cell_measurement_theta_min 1.325
_cell_volume 11515.5(4)
_computing_cell_refinement 'X-AREA (Stoe & Cie, 2015)'
_computing_data_collection 'X-AREA (Stoe & Cie, 2015)'
_computing_data_reduction 'X-AREA (Stoe & Cie, 2015)'
_computing_molecular_graphics 'DIAMOND (Brandenburg, 2012)'
_computing_publication_material 'SHELXL-2018/3 (Sheldrick, 2018)'
_computing_structure_refinement 'SHELXL-2018/3 (Sheldrick, 2018)'
_computing_structure_solution 'SHELXT-2018/2 (Sheldrick, 2018)'
_diffrn_ambient_temperature 133(2)
_diffrn_measured_fraction_theta_full 1.000
_diffrn_measured_fraction_theta_max 0.983
_diffrn_measurement_device_type 'Stoe IPDS II'
_diffrn_measurement_method \w
_diffrn_radiation_type MoK\a
_diffrn_radiation_wavelength 0.71073
_diffrn_reflns_av_R_equivalents 0.0396
_diffrn_reflns_av_unetI/netI 0.0185
_diffrn_reflns_Laue_measured_fraction_full 1.000
_diffrn_reflns_Laue_measured_fraction_max 0.983
_diffrn_reflns_limit_h_max 37
_diffrn_reflns_limit_h_min -37
_diffrn_reflns_limit_k_max 17
_diffrn_reflns_limit_k_min -17
_diffrn_reflns_limit_l_max 30
_diffrn_reflns_limit_l_min -30
_diffrn_reflns_number 71528
_diffrn_reflns_point_group_measured_fraction_full 1.000
_diffrn_reflns_point_group_measured_fraction_max 0.983
_diffrn_reflns_theta_full 25.242
_diffrn_reflns_theta_max 25.782
_diffrn_reflns_theta_min 1.325
_diffrn_source 'fine-focus sealed tube'
_exptl_absorpt_coefficient_mu 0.781
_exptl_absorpt_correction_T_max 0.7248
_exptl_absorpt_correction_T_min 0.6210
_exptl_absorpt_correction_type numerical
_exptl_absorpt_process_details 'X-RED (Stoe & Cie, 2015)'
_exptl_crystal_colour 'dark red'
_exptl_crystal_density_diffrn 1.367
_exptl_crystal_description block
_exptl_crystal_F_000 4992
_exptl_crystal_size_max 0.500
_exptl_crystal_size_mid 0.480
_exptl_crystal_size_min 0.420
_refine_diff_density_max 0.979
_refine_diff_density_min -0.402
_refine_diff_density_rms 0.058
_refine_ls_extinction_method none
_refine_ls_goodness_of_fit_ref 1.063
_refine_ls_hydrogen_treatment constr
_refine_ls_matrix_type full
_refine_ls_number_parameters 798
_refine_ls_number_reflns 10855
_refine_ls_number_restraints 220
_refine_ls_restrained_S_all 1.070
_refine_ls_R_factor_all 0.0460
_refine_ls_R_factor_gt 0.0366
_refine_ls_shift/su_max 0.001
_refine_ls_shift/su_mean 0.000
_refine_ls_structure_factor_coef Fsqd
_refine_ls_weighting_details 'w=1/[\s^2^(Fo^2^)+(0.0506P)^2^+16.4884P] where P=(Fo^2^+2Fc^2^)/3'
_refine_ls_weighting_scheme calc
_refine_ls_wR_factor_gt 0.0954
_refine_ls_wR_factor_ref 0.1014
_reflns_Friedel_coverage 0.000
_reflns_number_gt 9203
_reflns_number_total 10855
_reflns_threshold_expression 'I > 2\s(I)'
_cod_data_source_file ja0c00758_si_002.cif
_cod_data_source_block 5K-hs-jw12
_cod_original_sg_symbol_H-M 'C 2/c'
_cod_original_formula_sum 'C68 H71 K N6 Ni2 O3.50'
_cod_database_code 4134548
_shelx_shelxl_version_number 2018/3
_shelx_space_group_comment
;
The symmetry employed for this shelxl refinement is uniquely defined
by the following loop, which should always be used as a source of
symmetry information in preference to the above space-group names.
They are only intended as comments.
;
_shelx_estimated_absorpt_t_min 0.696
_shelx_estimated_absorpt_t_max 0.735

loop_
_space_group_symop_operation_xyz
'x, y, z'
'-x, y, -z+1/2'
'x+1/2, y+1/2, z'
'-x+1/2, y+1/2, -z+1/2'
'-x, -y, -z'
'x, -y, z-1/2'
'-x+1/2, -y+1/2, -z'
'x+1/2, -y+1/2, z-1/2'

loop_
_atom_site_label
_atom_site_type_symbol
_atom_site_fract_x
_atom_site_fract_y
_atom_site_fract_z
_atom_site_U_iso_or_equiv
_atom_site_adp_type
_atom_site_occupancy
_atom_site_site_symmetry_order
_atom_site_calc_flag
_atom_site_refinement_flags_posn
_atom_site_refinement_flags_adp
_atom_site_refinement_flags_occupancy
_atom_site_disorder_assembly
_atom_site_disorder_group
Ni1 Ni 0.33318(2) 0.35647(2) 0.34612(2) 0.02785(8) Uani 1 1 d . . . . .
Ni2 Ni 0.32011(2) 0.62260(2) 0.33996(2) 0.02757(8) Uani 1 1 d . . . . .
K1 K 0.32260(2) 0.47039(4) 0.44751(2) 0.04219(14) Uani 1 1 d . . . . .
O1 O 0.36151(5) 0.54362(11) 0.36837(6) 0.0352(4) Uani 1 1 d . . . . .
N1 N 0.28553(6) 0.43604(12) 0.33210(7) 0.0290(4) Uani 1 1 d . . . . .
N2 N 0.28102(6) 0.52804(12) 0.32861(7) 0.0291(4) Uani 1 1 d . . . . .
N3 N 0.28669(6) 0.26529(12) 0.33500(7) 0.0317(4) Uani 1 1 d . . . . .
N4 N 0.37774(6) 0.26828(12) 0.36691(7) 0.0309(4) Uani 1 1 d . . . . .
N5 N 0.27092(6) 0.69486(12) 0.32140(7) 0.0313(4) Uani 1 1 d . . . . .
N6 N 0.35903(6) 0.72240(12) 0.35147(7) 0.0301(4) Uani 1 1 d . . . . .
C1 C 0.21628(7) 0.46824(16) 0.30314(9) 0.0353(5) Uani 1 1 d . . . . .
H1 H 0.186441 0.461816 0.290798 0.042 Uiso 1 1 calc R U . . .
C2 C 0.24604(7) 0.40064(15) 0.31666(9) 0.0317(5) Uani 1 1 d . . . . .
C3 C 0.23969(7) 0.54751(16) 0.31161(9) 0.0318(5) Uani 1 1 d . . . . .
C4 C 0.24318(7) 0.30036(15) 0.31827(10) 0.0352(5) Uani 1 1 d . . . . .
H4A H 0.222322 0.281382 0.343612 0.042 Uiso 1 1 calc R U . . .
H4B H 0.232995 0.276585 0.282761 0.042 Uiso 1 1 calc R U . . .
C5 C 0.29019(8) 0.17734(15) 0.34272(9) 0.0345(5) Uani 1 1 d . . . . .
C6 C 0.32924(8) 0.13829(15) 0.36361(10) 0.0370(5) Uani 1 1 d . . . . .
H6 H 0.328184 0.075486 0.371192 0.044 Uiso 1 1 calc R U . . .
C7 C 0.36963(8) 0.17996(15) 0.37475(9) 0.0335(5) Uani 1 1 d . . . . .
C8 C 0.25163(8) 0.11503(16) 0.33096(11) 0.0428(6) Uani 1 1 d . . . . .
H8A H 0.261476 0.052060 0.333243 0.064 Uiso 1 1 calc R U . . .
H8B H 0.238037 0.127176 0.295188 0.064 Uiso 1 1 calc R U . . .
H8C H 0.230397 0.125500 0.356839 0.064 Uiso 1 1 calc R U . . .
C9 C 0.40572(8) 0.11776(16) 0.39790(10) 0.0405(6) Uani 1 1 d . . . . .
H9A H 0.393200 0.069732 0.418423 0.061 Uiso 1 1 calc R U . . .
H9B H 0.426663 0.152596 0.421112 0.061 Uiso 1 1 calc R U . . .
H9C H 0.420536 0.090858 0.369090 0.061 Uiso 1 1 calc R U . . .
C10 C 0.42348(7) 0.29024(15) 0.37104(9) 0.0318(5) Uani 1 1 d . . . . .
C11 C 0.44334(8) 0.33843(16) 0.41474(9) 0.0358(5) Uani 1 1 d . . . . .
C12 C 0.48732(8) 0.36089(17) 0.41536(10) 0.0428(6) Uani 1 1 d . . . . .
H12 H 0.500604 0.395239 0.444109 0.051 Uiso 1 1 calc R U . . .
C13 C 0.51177(8) 0.33466(19) 0.37560(11) 0.0466(6) Uani 1 1 d . . . . .
H13 H 0.541652 0.350771 0.376931 0.056 Uiso 1 1 calc R U . . .
C14 C 0.49301(8) 0.28490(18) 0.33365(10) 0.0425(6) Uani 1 1 d . . . . .
H14 H 0.510249 0.265159 0.306625 0.051 Uiso 1 1 calc R U . . .
C15 C 0.44864(8) 0.26317(16) 0.33055(9) 0.0350(5) Uani 1 1 d . . . . .
C16 C 0.42000(8) 0.36614(16) 0.46108(9) 0.0375(5) Uani 1 1 d . . . . .
C17 C 0.42558(9) 0.45369(18) 0.48144(10) 0.0436(6) Uani 1 1 d . . . . .
H17 H 0.446051 0.495768 0.465317 0.052 Uiso 1 1 calc R U . . .
C18 C 0.40737(10) 0.4797(2) 0.52722(11) 0.0510(7) Uani 1 1 d . . . . .
H18 H 0.416132 0.538498 0.544483 0.061 Uiso 1 1 calc R U . . .
C19 C 0.38325(10) 0.4184(2) 0.55377(11) 0.0547(7) Uani 1 1 d . . . . .
H19 H 0.373727 0.434158 0.589344 0.066 Uiso 1 1 calc R U . . .
C20 C 0.37749(10) 0.3319(2) 0.53425(11) 0.0532(7) Uani 1 1 d . . . . .
H20 H 0.361126 0.289577 0.552487 0.064 Uiso 1 1 calc R U . . .
C21 C 0.39540(9) 0.30586(18) 0.48813(10) 0.0428(6) Uani 1 1 d . . . . .
H21 H 0.390773 0.246187 0.474952 0.051 Uiso 1 1 calc R U . . .
C22 C 0.43093(8) 0.20838(17) 0.28410(9) 0.0377(5) Uani 1 1 d . . . . .
C23 C 0.39824(8) 0.24051(18) 0.24740(10) 0.0400(5) Uani 1 1 d . . . . .
H23 H 0.385270 0.297649 0.252693 0.048 Uiso 1 1 calc R U . . .
C24 C 0.38463(9) 0.1895(2) 0.20332(10) 0.0485(6) Uani 1 1 d . . . . .
H24 H 0.363018 0.213035 0.177917 0.058 Uiso 1 1 calc R U . . .
C25 C 0.40178(11) 0.1053(2) 0.19555(12) 0.0611(8) Uani 1 1 d . . . . .
H25 H 0.391607 0.070069 0.165621 0.073 Uiso 1 1 calc R U . . .
C26 C 0.43382(14) 0.0731(2) 0.23172(14) 0.0758(10) Uani 1 1 d . . . . .
H26 H 0.446001 0.015027 0.226830 0.091 Uiso 1 1 calc R U . . .
C27 C 0.44842(11) 0.1243(2) 0.27500(13) 0.0606(8) Uani 1 1 d . . . . .
H27 H 0.471050 0.101348 0.299259 0.073 Uiso 1 1 calc R U . . .
C28 C 0.22957(7) 0.64597(15) 0.30859(10) 0.0344(5) Uani 1 1 d . . . . .
H28A H 0.216854 0.662113 0.272532 0.041 Uiso 1 1 calc R U . . .
H28B H 0.208417 0.661916 0.334234 0.041 Uiso 1 1 calc R U . . .
C29 C 0.26893(8) 0.78446(15) 0.32279(9) 0.0341(5) Uani 1 1 d . . . . .
C30 C 0.30528(8) 0.83834(16) 0.33456(10) 0.0371(5) Uani 1 1 d . . . . .
H30 H 0.300669 0.901834 0.333693 0.045 Uiso 1 1 calc R U . . .
C31 C 0.34800(8) 0.80911(15) 0.34757(9) 0.0338(5) Uani 1 1 d . . . . .
C32 C 0.22579(8) 0.83163(17) 0.31167(11) 0.0425(6) Uani 1 1 d . . . . .
H32A H 0.230476 0.897071 0.310312 0.064 Uiso 1 1 calc R U . . .
H32B H 0.207115 0.817593 0.339889 0.064 Uiso 1 1 calc R U . . .
H32C H 0.211717 0.810894 0.277580 0.064 Uiso 1 1 calc R U . . .
C33 C 0.38195(8) 0.88133(16) 0.35850(11) 0.0425(6) Uani 1 1 d . . . . .
H33A H 0.368613 0.940904 0.352089 0.064 Uiso 1 1 calc R U . . .
H33B H 0.405183 0.872891 0.335019 0.064 Uiso 1 1 calc R U . . .
H33C H 0.394160 0.877239 0.395505 0.064 Uiso 1 1 calc R U . . .
C34 C 0.40456(7) 0.70306(14) 0.36378(9) 0.0312(5) Uani 1 1 d . . . . .
C35 C 0.42197(8) 0.68965(15) 0.41670(9) 0.0351(5) Uani 1 1 d . . . . .
C36 C 0.46570(8) 0.66426(16) 0.42561(10) 0.0398(5) Uani 1 1 d . . . . .
H36 H 0.477670 0.653363 0.460924 0.048 Uiso 1 1 calc R U . . .
C37 C 0.49187(8) 0.65462(17) 0.38487(11) 0.0438(6) Uani 1 1 d . . . . .
H37 H 0.520973 0.633932 0.391786 0.053 Uiso 1 1 calc R U . . .
C38 C 0.47539(8) 0.67534(17) 0.33363(11) 0.0414(6) Uani 1 1 d . . . . .
H38 H 0.493908 0.672192 0.305686 0.050 Uiso 1 1 calc R U . . .
C39 C 0.43197(7) 0.70081(15) 0.32243(9) 0.0341(5) Uani 1 1 d . . . . .
C40 C 0.39709(8) 0.70659(16) 0.46371(9) 0.0372(5) Uani 1 1 d . . . . .
C41 C 0.35382(8) 0.68198(17) 0.46639(10) 0.0414(6) Uani 1 1 d . . . . .
H41 H 0.338084 0.655788 0.436225 0.050 Uiso 1 1 calc R U . . .
C42 C 0.33322(10) 0.6950(2) 0.51224(11) 0.0515(7) Uani 1 1 d . . . . .
H42 H 0.303724 0.677202 0.513243 0.062 Uiso 1 1 calc R U . . .
C43 C 0.35526(11) 0.7334(2) 0.55628(11) 0.0577(7) Uani 1 1 d . . . . .
H43 H 0.341271 0.741101 0.587882 0.069 Uiso 1 1 calc R U . . .
C44 C 0.39731(10) 0.7603(2) 0.55423(11) 0.0560(7) Uani 1 1 d . . . . .
H44 H 0.412410 0.788145 0.584314 0.067 Uiso 1 1 calc R U . . .
C45 C 0.41826(9) 0.74751(19) 0.50857(10) 0.0471(6) Uani 1 1 d . . . . .
H45 H 0.447548 0.766924 0.507820 0.056 Uiso 1 1 calc R U . . .
C46 C 0.41746(8) 0.73237(16) 0.26750(9) 0.0358(5) Uani 1 1 d . . . . .
C47 C 0.38221(8) 0.69674(17) 0.23673(10) 0.0399(5) Uani 1 1 d . . . . .
H47 H 0.365099 0.650904 0.250921 0.048 Uiso 1 1 calc R U . . .
C48 C 0.37165(9) 0.72702(19) 0.18566(10) 0.0459(6) Uani 1 1 d . . . . .
H48 H 0.347633 0.700939 0.164970 0.055 Uiso 1 1 calc R U . . .
C49 C 0.39529(10) 0.7943(2) 0.16425(11) 0.0531(7) Uani 1 1 d . . . . .
H49 H 0.387547 0.815083 0.129181 0.064 Uiso 1 1 calc R U . . .
C50 C 0.43032(12) 0.8311(2) 0.19425(12) 0.0600(8) Uani 1 1 d . . . . .
H50 H 0.447048 0.877407 0.179845 0.072 Uiso 1 1 calc R U . . .
C51 C 0.44121(10) 0.80055(19) 0.24562(11) 0.0496(7) Uani 1 1 d . . . . .
H51 H 0.465296 0.826680 0.266161 0.059 Uiso 1 1 calc R U . . .
C52 C 0.37372(7) 0.46320(16) 0.34565(9) 0.0348(5) Uani 1 1 d . . . . .
H52 H 0.401398 0.444118 0.366200 0.042 Uiso 1 1 calc R U . . .
C53 C 0.38408(7) 0.47144(15) 0.28810(9) 0.0330(5) Uani 1 1 d . . . . .
C54 C 0.35254(7) 0.47517(15) 0.24465(9) 0.0329(5) Uani 1 1 d . . . . .
H54 H 0.322617 0.476466 0.250724 0.039 Uiso 1 1 calc R U . . .
C55 C 0.36405(8) 0.47698(16) 0.19328(9) 0.0369(5) Uani 1 1 d . . . . .
H55 H 0.342074 0.478717 0.164505 0.044 Uiso 1 1 calc R U . . .
C56 C 0.40755(9) 0.47628(18) 0.18343(10) 0.0431(6) Uani 1 1 d . . . . .
H56 H 0.415475 0.477092 0.148052 0.052 Uiso 1 1 calc R U . . .
C57 C 0.43921(8) 0.47440(19) 0.22561(11) 0.0453(6) Uani 1 1 d . . . . .
H57 H 0.469079 0.474929 0.219219 0.054 Uiso 1 1 calc R U . . .
C58 C 0.42769(8) 0.47176(17) 0.27705(10) 0.0380(5) Uani 1 1 d . . . . .
H58 H 0.449894 0.470120 0.305574 0.046 Uiso 1 1 calc R U . . .
O2 O 0.25048(7) 0.54072(18) 0.48835(9) 0.0684(6) Uani 1 1 d D U . . .
C61 C 0.22665(12) 0.5670(4) 0.53180(15) 0.0889(13) Uani 1 1 d D U . . .
H61A H 0.230876 0.632276 0.539235 0.107 Uiso 1 1 calc R U . . .
H61B H 0.237064 0.532691 0.564025 0.107 Uiso 1 1 calc R U . . .
C62 C 0.17988(12) 0.5477(3) 0.51711(16) 0.0861(12) Uani 1 1 d D U . . .
H62A H 0.161709 0.601246 0.523100 0.103 Uiso 1 1 calc R U . . .
H62B H 0.169844 0.496227 0.537801 0.103 Uiso 1 1 calc R U . . .
C63 C 0.17811(13) 0.5247(4) 0.4587(2) 0.1064(16) Uani 1 1 d D U . . .
H63A H 0.173352 0.459158 0.452640 0.128 Uiso 1 1 calc R U . . .
H63B H 0.154776 0.558848 0.437975 0.128 Uiso 1 1 calc R U . . .
C64 C 0.22087(13) 0.5522(4) 0.44483(16) 0.1058(17) Uani 1 1 d D U . . .
H64A H 0.229442 0.515155 0.414924 0.127 Uiso 1 1 calc R U . . .
H64B H 0.220193 0.616377 0.433754 0.127 Uiso 1 1 calc R U . . .
O3 O 0.27802(18) 0.3335(3) 0.49152(19) 0.0746(14) Uani 0.5 1 d D U P A -1
C71 C 0.2564(3) 0.3189(8) 0.5371(3) 0.075(3) Uani 0.5 1 d D U P A -1
H71A H 0.245675 0.377115 0.550175 0.090 Uiso 0.5 1 calc R U P A -1
H71B H 0.276720 0.292231 0.565397 0.090 Uiso 0.5 1 calc R U P A -1
C72 C 0.2195(4) 0.2569(8) 0.5238(4) 0.078(3) Uani 0.5 1 d D U P A -1
H72A H 0.193742 0.287991 0.506063 0.094 Uiso 0.5 1 calc R U P A -1
H72B H 0.211162 0.222748 0.554966 0.094 Uiso 0.5 1 calc R U P A -1
C73 C 0.2444(6) 0.1943(9) 0.4833(6) 0.166(8) Uani 0.5 1 d D U P A -1
H73A H 0.265380 0.151783 0.501909 0.199 Uiso 0.5 1 calc R U P A -1
H73B H 0.224109 0.161117 0.457704 0.199 Uiso 0.5 1 calc R U P A -1
C74 C 0.2647(6) 0.2658(10) 0.4602(4) 0.148(9) Uani 0.5 1 d D U P A -1
H74A H 0.290217 0.241715 0.443732 0.177 Uiso 0.5 1 calc R U P A -1
H74B H 0.244289 0.290225 0.431308 0.177 Uiso 0.5 1 calc R U P A -1
O4A O 0.50027(18) -0.0232(3) 0.3787(2) 0.0685(17) Uani 0.512(7) 1 d D U P B 2
C81A C 0.5263(4) 0.0344(7) 0.4126(6) 0.071(3) Uani 0.512(7) 1 d D U P B 2
H81A H 0.506992 0.073331 0.431987 0.085 Uiso 0.512(7) 1 calc R U P B 2
H81B H 0.543187 0.074226 0.390692 0.085 Uiso 0.512(7) 1 calc R U P B 2
C82A C 0.5561(3) -0.0120(8) 0.4507(4) 0.079(3) Uani 0.512(7) 1 d D U P B 2
H82A H 0.557399 0.016653 0.486138 0.095 Uiso 0.512(7) 1 calc R U P B 2
H82B H 0.585776 -0.015518 0.438837 0.095 Uiso 0.512(7) 1 calc R U P B 2
C83A C 0.5329(5) -0.1091(9) 0.4500(9) 0.096(5) Uani 0.512(7) 1 d D U P B 2
H83A H 0.551933 -0.156830 0.437392 0.115 Uiso 0.512(7) 1 calc R U P B 2
H83B H 0.524559 -0.125647 0.485627 0.115 Uiso 0.512(7) 1 calc R U P B 2
C84A C 0.4938(4) -0.0944(7) 0.4120(6) 0.062(2) Uani 0.512(7) 1 d D U P B 2
H84A H 0.487752 -0.149912 0.390756 0.075 Uiso 0.512(7) 1 calc R U P B 2
H84B H 0.468303 -0.081914 0.431838 0.075 Uiso 0.512(7) 1 calc R U P B 2
O4B O 0.5718(2) -0.0810(5) 0.4534(3) 0.108(3) Uani 0.488(7) 1 d D U P B 3
C81B C 0.5639(3) -0.0076(7) 0.4231(5) 0.095(4) Uani 0.488(7) 1 d D U P B 3
H81C H 0.577329 -0.016644 0.389511 0.114 Uiso 0.488(7) 1 calc R U P B 3
H81D H 0.578520 0.044725 0.441445 0.114 Uiso 0.488(7) 1 calc R U P B 3
C82B C 0.5187(4) 0.0148(10) 0.4106(9) 0.119(6) Uani 0.488(7) 1 d D U P B 3
H82C H 0.512842 0.035392 0.373498 0.142 Uiso 0.488(7) 1 calc R U P B 3
H82D H 0.508833 0.061448 0.434878 0.142 Uiso 0.488(7) 1 calc R U P B 3
C83B C 0.4975(5) -0.0796(11) 0.4199(9) 0.115(6) Uani 0.488(7) 1 d D U P B 3
H83C H 0.472824 -0.073878 0.442031 0.137 Uiso 0.488(7) 1 calc R U P B 3
H83D H 0.487180 -0.108551 0.385787 0.137 Uiso 0.488(7) 1 calc R U P B 3
C84B C 0.5336(4) -0.1307(11) 0.4475(8) 0.088(4) Uani 0.488(7) 1 d D U P B 3
H84C H 0.525446 -0.148906 0.482876 0.105 Uiso 0.488(7) 1 calc R U P B 3
H84D H 0.538545 -0.186424 0.427218 0.105 Uiso 0.488(7) 1 calc R U P B 3

loop_
_atom_site_aniso_label
_atom_site_aniso_U_11
_atom_site_aniso_U_22
_atom_site_aniso_U_33
_atom_site_aniso_U_23
_atom_site_aniso_U_13
_atom_site_aniso_U_12
Ni1 0.02972(15) 0.02400(14) 0.02962(15) -0.00033(11) 0.00155(11) -0.00015(10)
Ni2 0.02753(15) 0.02496(14) 0.02983(15) 0.00197(11) 0.00051(11) 0.00090(10)
K1 0.0478(3) 0.0419(3) 0.0375(3) -0.0008(2) 0.0069(2) -0.0024(2)
O1 0.0335(8) 0.0293(8) 0.0420(9) 0.0007(7) -0.0019(7) -0.0002(6)
N1 0.0296(9) 0.0252(9) 0.0323(9) 0.0002(7) 0.0034(7) -0.0010(7)
N2 0.0293(9) 0.0259(9) 0.0324(9) 0.0007(7) 0.0038(7) 0.0004(7)
N3 0.0312(10) 0.0273(9) 0.0364(10) -0.0011(8) 0.0019(8) -0.0026(7)
N4 0.0334(10) 0.0262(9) 0.0327(10) -0.0001(8) 0.0003(8) -0.0008(7)
N5 0.0304(10) 0.0282(10) 0.0350(10) 0.0012(8) 0.0015(8) 0.0020(7)
N6 0.0292(9) 0.0291(10) 0.0318(9) 0.0012(8) 0.0011(7) 0.0006(7)
C1 0.0284(12) 0.0355(12) 0.0413(13) -0.0003(10) 0.0000(9) -0.0019(9)
C2 0.0302(11) 0.0312(12) 0.0339(12) -0.0013(9) 0.0038(9) -0.0023(9)
C3 0.0280(11) 0.0330(12) 0.0344(11) 0.0011(9) 0.0023(9) 0.0020(9)
C4 0.0309(12) 0.0311(12) 0.0435(13) -0.0007(10) 0.0031(10) -0.0043(9)
C5 0.0400(13) 0.0280(11) 0.0362(12) -0.0025(9) 0.0071(10) -0.0058(9)
C6 0.0415(13) 0.0229(11) 0.0466(14) 0.0015(10) 0.0045(11) -0.0024(9)
C7 0.0385(12) 0.0274(11) 0.0345(12) 0.0002(9) 0.0025(9) 0.0016(9)
C8 0.0419(14) 0.0278(12) 0.0591(16) -0.0026(11) 0.0062(12) -0.0075(10)
C9 0.0435(14) 0.0274(12) 0.0498(14) 0.0052(10) -0.0013(11) 0.0006(10)
C10 0.0325(11) 0.0264(11) 0.0357(12) 0.0055(9) -0.0016(9) 0.0017(9)
C11 0.0407(13) 0.0305(12) 0.0348(12) 0.0061(9) -0.0035(10) -0.0003(10)
C12 0.0411(14) 0.0428(14) 0.0420(14) 0.0066(11) -0.0095(11) -0.0071(11)
C13 0.0347(13) 0.0552(16) 0.0487(15) 0.0131(13) -0.0024(11) -0.0059(11)
C14 0.0383(13) 0.0471(15) 0.0423(14) 0.0081(11) 0.0047(11) 0.0040(11)
C15 0.0355(12) 0.0327(12) 0.0364(12) 0.0061(10) 0.0003(9) 0.0046(9)
C16 0.0443(14) 0.0326(12) 0.0334(12) 0.0039(9) -0.0085(10) 0.0014(10)
C17 0.0512(15) 0.0376(13) 0.0398(13) -0.0002(11) -0.0076(11) -0.0043(11)
C18 0.0652(18) 0.0471(16) 0.0382(14) -0.0087(12) -0.0094(13) -0.0003(13)
C19 0.071(2) 0.0590(18) 0.0330(13) -0.0063(13) 0.0004(13) 0.0023(15)
C20 0.0706(19) 0.0511(17) 0.0380(14) 0.0068(12) 0.0053(13) -0.0031(14)
C21 0.0552(16) 0.0360(13) 0.0366(13) 0.0019(10) 0.0012(11) -0.0001(11)
C22 0.0379(13) 0.0380(13) 0.0376(12) 0.0016(10) 0.0061(10) 0.0006(10)
C23 0.0361(13) 0.0444(14) 0.0399(13) -0.0013(11) 0.0064(10) 0.0024(10)
C24 0.0387(14) 0.0664(19) 0.0403(14) -0.0087(13) 0.0032(11) -0.0040(12)
C25 0.073(2) 0.0589(19) 0.0514(17) -0.0170(15) 0.0088(15) -0.0101(16)
C26 0.109(3) 0.0476(18) 0.070(2) -0.0172(16) 0.005(2) 0.0185(19)
C27 0.078(2) 0.0465(17) 0.0560(17) -0.0049(14) -0.0035(15) 0.0204(15)
C28 0.0294(11) 0.0322(12) 0.0412(13) 0.0014(10) 0.0008(9) 0.0029(9)
C29 0.0366(12) 0.0303(12) 0.0353(12) 0.0027(9) 0.0031(10) 0.0059(9)
C30 0.0402(13) 0.0249(11) 0.0463(14) -0.0008(10) 0.0036(10) 0.0039(9)
C31 0.0374(12) 0.0280(12) 0.0361(12) -0.0006(9) 0.0044(9) 0.0000(9)
C32 0.0383(13) 0.0300(12) 0.0588(16) 0.0017(11) 0.0019(11) 0.0068(10)
C33 0.0416(14) 0.0270(12) 0.0586(16) -0.0039(11) 0.0034(12) -0.0004(10)
C34 0.0316(11) 0.0235(10) 0.0378(12) 0.0001(9) -0.0010(9) -0.0017(8)
C35 0.0368(12) 0.0279(11) 0.0397(12) 0.0016(9) -0.0022(10) -0.0048(9)
C36 0.0394(13) 0.0340(13) 0.0441(13) 0.0042(10) -0.0065(11) -0.0036(10)
C37 0.0328(13) 0.0386(14) 0.0586(16) 0.0012(12) -0.0043(11) 0.0021(10)
C38 0.0370(13) 0.0364(13) 0.0513(15) -0.0013(11) 0.0079(11) 0.0010(10)
C39 0.0336(12) 0.0273(11) 0.0410(13) -0.0014(9) 0.0018(10) -0.0011(9)
C40 0.0423(13) 0.0328(12) 0.0353(12) 0.0013(10) -0.0028(10) -0.0016(10)
C41 0.0473(14) 0.0381(13) 0.0382(13) -0.0025(10) 0.0011(11) -0.0057(11)
C42 0.0520(16) 0.0579(17) 0.0457(15) -0.0069(13) 0.0098(12) -0.0068(13)
C43 0.068(2) 0.066(2) 0.0392(15) -0.0092(14) 0.0087(13) -0.0014(16)
C44 0.0656(19) 0.0596(18) 0.0408(15) -0.0111(13) -0.0053(13) -0.0010(15)
C45 0.0488(15) 0.0470(15) 0.0438(14) -0.0037(12) -0.0049(12) -0.0040(12)
C46 0.0395(13) 0.0294(12) 0.0394(13) -0.0012(10) 0.0092(10) 0.0025(10)
C47 0.0400(13) 0.0372(13) 0.0431(14) 0.0017(11) 0.0065(10) 0.0018(10)
C48 0.0476(15) 0.0488(15) 0.0411(14) -0.0003(12) 0.0035(11) 0.0052(12)
C49 0.072(2) 0.0471(16) 0.0405(14) 0.0039(12) 0.0065(13) 0.0057(14)
C50 0.087(2) 0.0447(16) 0.0498(16) 0.0054(13) 0.0159(16) -0.0140(15)
C51 0.0577(17) 0.0453(15) 0.0466(15) -0.0017(12) 0.0094(13) -0.0108(13)
C52 0.0284(11) 0.0328(12) 0.0419(13) -0.0046(10) -0.0040(9) 0.0011(9)
C53 0.0323(12) 0.0313(12) 0.0355(12) 0.0007(9) 0.0031(9) -0.0015(9)
C54 0.0315(12) 0.0315(12) 0.0359(12) 0.0006(9) 0.0045(9) -0.0012(9)
C55 0.0389(13) 0.0366(13) 0.0346(12) 0.0028(10) -0.0002(10) 0.0026(10)
C56 0.0475(15) 0.0501(15) 0.0331(12) 0.0060(11) 0.0113(11) 0.0084(12)
C57 0.0341(13) 0.0557(16) 0.0477(15) 0.0075(12) 0.0123(11) 0.0056(11)
C58 0.0300(12) 0.0445(14) 0.0393(13) 0.0039(10) 0.0027(10) -0.0010(10)
O2 0.0508(12) 0.0982(18) 0.0579(13) -0.0016(12) 0.0143(10) 0.0006(12)
C61 0.073(2) 0.130(4) 0.068(2) -0.013(2) 0.0280(18) -0.007(2)
C62 0.063(2) 0.106(3) 0.095(3) 0.024(2) 0.0354(19) 0.008(2)
C63 0.062(2) 0.139(4) 0.117(3) -0.023(3) 0.000(2) 0.013(3)
C64 0.072(2) 0.184(5) 0.063(2) 0.020(3) 0.0069(18) 0.025(3)
O3 0.111(4) 0.057(3) 0.063(3) -0.002(2) 0.043(3) -0.024(3)
C71 0.082(5) 0.095(7) 0.054(4) -0.005(4) 0.030(4) -0.031(5)
C72 0.111(7) 0.076(6) 0.051(6) -0.011(4) 0.021(4) -0.043(5)
C73 0.283(19) 0.106(8) 0.128(13) -0.053(8) 0.121(14) -0.097(9)
C74 0.26(2) 0.142(12) 0.050(7) -0.020(6) 0.063(10) -0.114(13)
O4A 0.079(4) 0.054(3) 0.071(3) 0.003(2) -0.003(2) 0.004(2)
C81A 0.053(6) 0.073(4) 0.088(7) -0.008(4) 0.013(4) -0.010(4)
C82A 0.049(4) 0.106(7) 0.084(6) 0.014(5) 0.016(3) 0.007(4)
C83A 0.087(9) 0.096(6) 0.097(10) 0.012(7) -0.024(7) 0.018(5)
C84A 0.071(6) 0.059(4) 0.056(5) 0.005(3) -0.002(4) 0.009(3)
O4B 0.072(4) 0.114(6) 0.132(6) 0.028(4) -0.028(4) -0.037(4)
C81B 0.061(5) 0.084(6) 0.134(10) 0.018(6) -0.027(6) -0.014(4)
C82B 0.062(7) 0.166(12) 0.122(12) 0.010(11) -0.027(8) 0.001(7)
C83B 0.057(6) 0.189(14) 0.097(12) -0.015(10) 0.004(6) -0.022(6)
C84B 0.067(7) 0.124(9) 0.072(8) -0.008(6) 0.008(5) -0.044(6)

loop_
_atom_type_symbol
_atom_type_description
_atom_type_scat_dispersion_real
_atom_type_scat_dispersion_imag
_atom_type_scat_source
C C 0.0033 0.0016 'International Tables Vol C Tables 4.2.6.8 and 6.1.1.4'
H H 0.0000 0.0000 'International Tables Vol C Tables 4.2.6.8 and 6.1.1.4'
N N 0.0061 0.0033 'International Tables Vol C Tables 4.2.6.8 and 6.1.1.4'
O O 0.0106 0.0060 'International Tables Vol C Tables 4.2.6.8 and 6.1.1.4'
K K 0.2009 0.2494 'International Tables Vol C Tables 4.2.6.8 and 6.1.1.4'
Ni Ni 0.3393 1.1124 'International Tables Vol C Tables 4.2.6.8 and 6.1.1.4'

loop_
_geom_angle_atom_site_label_1
_geom_angle_atom_site_label_2
_geom_angle_atom_site_label_3
_geom_angle
_geom_angle_site_symmetry_1
_geom_angle_site_symmetry_3
_geom_angle_publ_flag
N1 Ni1 N4 172.90(8) . . ?
N1 Ni1 N3 81.70(8) . . ?
N4 Ni1 N3 93.87(8) . . ?
N1 Ni1 C52 89.06(8) . . ?
N4 Ni1 C52 95.97(9) . . ?
N3 Ni1 C52 168.43(9) . . ?
N1 Ni1 K1 71.36(6) . . ?
N4 Ni1 K1 105.40(6) . . ?
N3 Ni1 K1 111.05(6) . . ?
C52 Ni1 K1 72.07(7) . . ?
O1 Ni2 N2 90.02(7) . . ?
O1 Ni2 N5 168.50(8) . . ?
N2 Ni2 N5 83.74(8) . . ?
O1 Ni2 N6 91.53(7) . . ?
N2 Ni2 N6 178.36(8) . . ?
N5 Ni2 N6 94.64(8) . . ?
O1 Ni2 K1 47.42(5) . . ?
N2 Ni2 K1 66.82(6) . . ?
N5 Ni2 K1 121.07(6) . . ?
N6 Ni2 K1 113.96(5) . . ?
O1 K1 O3 152.26(10) . . ?
O1 K1 O2 124.54(7) . . ?
O3 K1 O2 70.90(12) . . ?
O1 K1 N1 60.43(5) . . ?
O3 K1 N1 96.13(11) . . ?
O2 K1 N1 100.13(6) . . ?
O1 K1 Ni1 60.70(4) . . ?
O3 K1 Ni1 91.68(10) . . ?
O2 K1 Ni1 131.73(5) . . ?
N1 K1 Ni1 35.55(3) . . ?
O1 K1 C52 25.99(5) . . ?
O3 K1 C52 128.01(11) . . ?
O2 K1 C52 143.75(7) . . ?
N1 K1 C52 52.21(5) . . ?
Ni1 K1 C52 37.56(4) . . ?
O1 K1 C18 93.43(7) . . ?
O3 K1 C18 100.91(13) . . ?
O2 K1 C18 113.31(7) . . ?
N1 K1 C18 145.86(7) . . ?
Ni1 K1 C18 114.08(6) . . ?
C52 K1 C18 94.47(7) . . ?
O1 K1 C17 74.39(6) . . ?
O3 K1 C17 110.71(13) . . ?
O2 K1 C17 137.91(7) . . ?
N1 K1 C17 120.80(6) . . ?
Ni1 K1 C17 90.23(5) . . ?
C52 K1 C17 70.18(6) . . ?
C18 K1 C17 25.08(7) . . ?
O1 K1 C19 117.27(7) . . ?
O3 K1 C19 76.09(13) . . ?
O2 K1 C19 101.82(7) . . ?
N1 K1 C19 152.67(7) . . ?
Ni1 K1 C19 117.55(6) . . ?
C52 K1 C19 112.33(7) . . ?
C18 K1 C19 25.01(8) . . ?
C17 K1 C19 43.69(7) . . ?
O1 K1 N2 50.75(5) . . ?
O3 K1 N2 113.37(12) . . ?
O2 K1 N2 89.10(6) . . ?
N1 K1 N2 24.63(5) . . ?
Ni1 K1 N2 56.26(3) . . ?
C52 K1 N2 55.86(5) . . ?
C18 K1 N2 143.94(7) . . ?
C17 K1 N2 123.99(6) . . ?
C19 K1 N2 167.68(7) . . ?
O1 K1 C41 64.95(6) . . ?
O3 K1 C41 142.49(11) . . ?
O2 K1 C41 79.72(7) . . ?
N1 K1 C41 111.87(6) . . ?
Ni1 K1 C41 125.63(5) . . ?
C52 K1 C41 89.40(6) . . ?
C18 K1 C41 69.63(7) . . ?
C17 K1 C41 76.48(7) . . ?
C19 K1 C41 88.01(7) . . ?
N2 K1 C41 88.35(6) . . ?
O1 K1 C20 120.51(7) . . ?
O3 K1 C20 61.57(14) . . ?
O2 K1 C20 111.36(7) . . ?
N1 K1 C20 130.03(6) . . ?
Ni1 K1 C20 97.20(5) . . ?
C52 K1 C20 104.83(7) . . ?
C18 K1 C20 42.88(8) . . ?
C17 K1 C20 49.52(7) . . ?
C19 K1 C20 24.10(7) . . ?
N2 K1 C20 153.44(6) . . ?
C41 K1 C20 111.21(7) . . ?
C52 O1 Ni2 126.15(14) . . ?
C52 O1 K1 96.97(13) . . ?
Ni2 O1 K1 102.12(7) . . ?
C2 N1 N2 106.41(17) . . ?
C2 N1 Ni1 118.58(15) . . ?
N2 N1 Ni1 134.65(14) . . ?
C2 N1 K1 125.87(14) . . ?
N2 N1 K1 85.66(11) . . ?
Ni1 N1 K1 73.09(6) . . ?
C3 N2 N1 108.81(18) . . ?
C3 N2 Ni2 118.35(15) . . ?
N1 N2 Ni2 132.78(14) . . ?
C3 N2 K1 129.30(14) . . ?
N1 N2 K1 69.71(10) . . ?
Ni2 N2 K1 81.87(6) . . ?
C5 N3 C4 116.91(19) . . ?
C5 N3 Ni1 127.27(16) . . ?
C4 N3 Ni1 115.78(14) . . ?
C7 N4 C10 113.63(18) . . ?
C7 N4 Ni1 123.86(16) . . ?
C10 N4 Ni1 122.31(14) . . ?
C29 N5 C28 116.98(19) . . ?
C29 N5 Ni2 126.79(16) . . ?
C28 N5 Ni2 115.99(14) . . ?
C31 N6 C34 116.50(19) . . ?
C31 N6 Ni2 125.61(16) . . ?
C34 N6 Ni2 117.86(14) . . ?
C2 C1 C3 104.45(19) . . ?
N1 C2 C1 110.7(2) . . ?
N1 C2 C4 115.6(2) . . ?
C1 C2 C4 133.6(2) . . ?
N2 C3 C1 109.6(2) . . ?
N2 C3 C28 114.6(2) . . ?
C1 C3 C28 135.7(2) . . ?
N3 C4 C2 107.82(18) . . ?
N3 C5 C6 121.4(2) . . ?
N3 C5 C8 121.3(2) . . ?
C6 C5 C8 117.3(2) . . ?
C7 C6 C5 128.2(2) . . ?
N4 C7 C6 124.9(2) . . ?
N4 C7 C9 120.3(2) . . ?
C6 C7 C9 114.8(2) . . ?
C15 C10 C11 119.3(2) . . ?
C15 C10 N4 119.1(2) . . ?
C11 C10 N4 121.6(2) . . ?
C12 C11 C10 118.9(2) . . ?
C12 C11 C16 117.7(2) . . ?
C10 C11 C16 123.5(2) . . ?
C13 C12 C11 121.6(2) . . ?
C12 C13 C14 119.9(2) . . ?
C13 C14 C15 120.4(2) . . ?
C10 C15 C14 119.8(2) . . ?
C10 C15 C22 123.1(2) . . ?
C14 C15 C22 117.1(2) . . ?
C21 C16 C17 117.8(2) . . ?
C21 C16 C11 122.4(2) . . ?
C17 C16 C11 119.6(2) . . ?
C21 C16 K1 79.76(15) . . ?
C17 C16 K1 72.09(15) . . ?
C11 C16 K1 122.44(14) . . ?
C18 C17 C16 121.3(3) . . ?
C18 C17 K1 74.81(16) . . ?
C16 C17 K1 83.53(15) . . ?
C19 C18 C17 120.0(3) . . ?
C19 C18 K1 80.30(17) . . ?
C17 C18 K1 80.12(15) . . ?
C20 C19 C18 119.4(3) . . ?
C20 C19 K1 82.87(17) . . ?
C18 C19 K1 74.69(16) . . ?
C19 C20 C21 120.7(3) . . ?
C19 C20 K1 73.03(17) . . ?
C21 C20 K1 80.46(16) . . ?
C20 C21 C16 120.8(3) . . ?
C20 C21 K1 75.80(16) . . ?
C16 C21 K1 76.56(14) . . ?
C27 C22 C23 117.8(2) . . ?
C27 C22 C15 120.0(2) . . ?
C23 C22 C15 122.2(2) . . ?
C24 C23 C22 120.1(3) . . ?
C25 C24 C23 121.2(3) . . ?
C26 C25 C24 118.9(3) . . ?
C25 C26 C27 120.4(3) . . ?
C26 C27 C22 121.6(3) . . ?
N5 C28 C3 107.12(18) . . ?
N5 C29 C30 122.8(2) . . ?
N5 C29 C32 120.0(2) . . ?
C30 C29 C32 117.2(2) . . ?
C29 C30 C31 126.9(2) . . ?
N6 C31 C30 123.1(2) . . ?
N6 C31 C33 120.2(2) . . ?
C30 C31 C33 116.7(2) . . ?
C39 C34 C35 120.1(2) . . ?
C39 C34 N6 118.99(19) . . ?
C35 C34 N6 120.9(2) . . ?
C36 C35 C34 118.0(2) . . ?
C36 C35 C40 118.3(2) . . ?
C34 C35 C40 123.6(2) . . ?
C37 C36 C35 122.0(2) . . ?
C36 C37 C38 119.3(2) . . ?
C37 C38 C39 121.0(2) . . ?
C38 C39 C34 119.1(2) . . ?
C38 C39 C46 118.3(2) . . ?
C34 C39 C46 122.4(2) . . ?
C41 C40 C45 117.0(2) . . ?
C41 C40 C35 124.0(2) . . ?
C45 C40 C35 119.0(2) . . ?
C42 C41 C40 121.3(2) . . ?
C42 C41 K1 95.91(17) . . ?
C40 C41 K1 120.68(17) . . ?
C43 C42 C41 120.4(3) . . ?
C44 C43 C42 119.5(3) . . ?
C43 C44 C45 120.6(3) . . ?
C44 C45 C40 121.2(3) . . ?
C47 C46 C51 117.9(2) . . ?
C47 C46 C39 124.0(2) . . ?
C51 C46 C39 118.2(2) . . ?
C48 C47 C46 120.8(2) . . ?
C49 C48 C47 121.1(3) . . ?
C48 C49 C50 119.2(3) . . ?
C49 C50 C51 120.0(3) . . ?
C50 C51 C46 121.2(3) . . ?
O1 C52 C53 114.58(19) . . ?
O1 C52 Ni1 118.50(16) . . ?
C53 C52 Ni1 104.61(14) . . ?
O1 C52 K1 57.04(11) . . ?
C53 C52 K1 160.97(15) . . ?
Ni1 C52 K1 70.37(7) . . ?
C58 C53 C54 117.0(2) . . ?
C58 C53 C52 118.7(2) . . ?
C54 C53 C52 124.2(2) . . ?
C55 C54 C53 121.4(2) . . ?
C54 C55 C56 120.3(2) . . ?
C57 C56 C55 119.3(2) . . ?
C56 C57 C58 120.4(2) . . ?
C57 C58 C53 121.5(2) . . ?
C64 O2 C61 103.4(3) . . ?
C64 O2 K1 104.3(2) . . ?
C61 O2 K1 152.1(2) . . ?
O2 C61 C62 108.1(3) . . ?
C61 C62 C63 103.7(3) . . ?
C64 C63 C62 102.6(4) . . ?
O2 C64 C63 108.9(4) . . ?
O2 C64 K1 52.29(17) . . ?
C63 C64 K1 139.6(4) . . ?
C74 O3 C71 103.5(8) . . ?
C74 O3 K1 117.2(6) . . ?
C71 O3 K1 137.9(5) . . ?
O3 C71 C72 108.8(7) . . ?
C71 C72 C73 95.6(9) . . ?
C74 C73 C72 95.1(9) . . ?
O3 C74 C73 117.0(10) . . ?
C84A O4A C81A 101.4(9) . . ?
O4A C81A C82A 114.4(9) . . ?
C81A C82A C83A 99.2(8) . . ?
C84A C83A C82A 102.1(8) . . ?
O4A C84A C83A 110.8(10) . . ?
C81B O4B C84B 105.0(8) . . ?
O4B C81B C82B 115.8(10) . . ?
C81B C82B C83B 99.9(10) . . ?
C84B C83B C82B 102.7(10) . . ?
O4B C84B C83B 112.2(11) . . ?

loop_
_geom_bond_atom_site_label_1
_geom_bond_atom_site_label_2
_geom_bond_distance
_geom_bond_site_symmetry_2
_geom_bond_publ_flag
Ni1 N1 1.8919(18) . ?
Ni1 N4 1.9336(18) . ?
Ni1 N3 1.9709(18) . ?
Ni1 C52 2.015(2) . ?
Ni1 K1 3.1133(6) . ?
Ni2 O1 1.8299(16) . ?
Ni2 N2 1.8526(18) . ?
Ni2 N5 1.8813(18) . ?
Ni2 N6 1.9088(18) . ?
Ni2 K1 3.5297(6) . ?
K1 O1 2.6585(17) . ?
K1 O3 2.742(4) . ?
K1 O2 2.743(2) . ?
K1 N1 3.0832(19) . ?
K1 C52 3.145(2) . ?
K1 C18 3.159(3) . ?
K1 C17 3.225(3) . ?
K1 C19 3.229(3) . ?
K1 N2 3.2778(19) . ?
K1 C41 3.297(3) . ?
K1 C20 3.350(3) . ?
O1 C52 1.388(3) . ?
N1 C2 1.351(3) . ?
N1 N2 1.370(3) . ?
N2 C3 1.340(3) . ?
N3 C5 1.319(3) . ?
N3 C4 1.466(3) . ?
N4 C7 1.348(3) . ?
N4 C10 1.443(3) . ?
N5 C29 1.328(3) . ?
N5 C28 1.477(3) . ?
N6 C31 1.329(3) . ?
N6 C34 1.440(3) . ?
C1 C2 1.380(3) . ?
C1 C3 1.384(3) . ?
C2 C4 1.487(3) . ?
C3 C28 1.490(3) . ?
C5 C6 1.397(3) . ?
C5 C8 1.513(3) . ?
C6 C7 1.396(3) . ?
C7 C9 1.521(3) . ?
C10 C15 1.400(3) . ?
C10 C11 1.409(3) . ?
C11 C12 1.396(3) . ?
C11 C16 1.489(3) . ?
C12 C13 1.368(4) . ?
C13 C14 1.376(4) . ?
C14 C15 1.402(3) . ?
C15 C22 1.491(3) . ?
C16 C21 1.391(4) . ?
C16 C17 1.399(3) . ?
C17 C18 1.388(4) . ?
C18 C19 1.385(4) . ?
C19 C20 1.378(4) . ?
C20 C21 1.391(4) . ?
C22 C27 1.384(4) . ?
C22 C23 1.392(3) . ?
C23 C24 1.381(4) . ?
C24 C25 1.374(4) . ?
C25 C26 1.371(5) . ?
C26 C27 1.374(5) . ?
C29 C30 1.386(3) . ?
C29 C32 1.507(3) . ?
C30 C31 1.398(3) . ?
C31 C33 1.504(3) . ?
C34 C39 1.405(3) . ?
C34 C35 1.412(3) . ?
C35 C36 1.399(3) . ?
C35 C40 1.495(3) . ?
C36 C37 1.374(4) . ?
C37 C38 1.385(4) . ?
C38 C39 1.396(3) . ?
C39 C46 1.497(3) . ?
C40 C41 1.392(4) . ?
C40 C45 1.396(3) . ?
C41 C42 1.387(4) . ?
C42 C43 1.376(4) . ?
C43 C44 1.363(4) . ?
C44 C45 1.388(4) . ?
C46 C47 1.384(3) . ?
C46 C51 1.391(4) . ?
C47 C48 1.380(4) . ?
C48 C49 1.374(4) . ?
C49 C50 1.377(4) . ?
C50 C51 1.390(4) . ?
C52 C53 1.525(3) . ?
C53 C58 1.399(3) . ?
C53 C54 1.403(3) . ?
C54 C55 1.379(3) . ?
C55 C56 1.387(4) . ?
C56 C57 1.381(4) . ?
C57 C58 1.382(4) . ?
O2 C64 1.377(4) . ?
O2 C61 1.432(4) . ?
C61 C62 1.485(5) . ?
C62 C63 1.515(6) . ?
C63 C64 1.454(6) . ?
O3 C74 1.320(12) . ?
O3 C71 1.401(8) . ?
C71 C72 1.479(11) . ?
C72 C73 1.627(14) . ?
C73 C74 1.385(13) . ?
O4A C84A 1.374(11) . ?
O4A C81A 1.407(11) . ?
C81A C82A 1.446(11) . ?
C82A C83A 1.606(14) . ?
C83A C84A 1.489(11) . ?
O4B C81B 1.339(10) . ?
O4B C84B 1.385(11) . ?
C81B C82B 1.439(12) . ?
C82B C83B 1.569(15) . ?
C83B C84B 1.470(13) . ?
